data_4077855
loop_
_publ_author_name
'Bruce, Michael I.'
'Fox, Mark A.'
'Low, Paul J.'
'Nicholson, Brian K.'
'Parker, Christian R.'
'Patalinghug, Wyona C.'
'Skelton, Brian W.'
'White, Allan H.'

_publ_section_title
;
 Substitution of Tetracyanoethene by Ethynyl--Metal Complexes Gives
 Tricyanovinylethynyl (Tricyanobutenynyl) Derivatives: Syntheses,
 Protonation, and Addition of Metal--Ligand Fragments
;
_journal_issue 7
_journal_name_full Organometallics
_journal_page_first 2639
_journal_paper_doi 10.1021/om2007503
_journal_volume 31
_journal_year 2012
_chemical_formula_moiety 'C79 H78 N3 Os P4 Ru, F6 P'
_chemical_formula_sum 'C79 H78 F6 N3 Os P5 Ru'
_chemical_formula_weight 1629.56
_chemical_name_systematic
;
 ?
;
_space_group_IT_number 15
_symmetry_cell_setting monoclinic
_symmetry_space_group_name_Hall '-C 2yc'
_symmetry_space_group_name_H-M 'C 1 2/c 1'
_atom_sites_solution_hydrogens geom
_atom_sites_solution_primary direct
_atom_sites_solution_secondary difmap
_audit_creation_date 2006-12-14T19:36:29-00:00
_audit_creation_method 'WinGX routine CIF_UPDATE'
_cell_angle_alpha 90
_cell_angle_beta 100.138(5)
_cell_angle_gamma 90
_cell_formula_units_Z 4
_cell_length_a 20.9050(10)
_cell_length_b 14.7607(8)
_cell_length_c 23.7010(10)
_cell_measurement_reflns_used 10230
_cell_measurement_temperature 100(2)
_cell_measurement_theta_max 30.789
_cell_measurement_theta_min 2.3928
_cell_volume 7199.3(6)
_computing_cell_refinement
;
        CrysAlis RED, Oxford Diffraction Ltd.,
        Version 1.171.31.5 (release 28-08-2006 CrysAlis171 .NET)
        (compiled Aug 28 2006,13:05:05)
;
_computing_data_collection
;
        CrysAlis CCD, Oxford Diffraction Ltd.,
        Version 1.171.31.5 (release 28-08-2006 CrysAlis171 .NET)
        (compiled Aug 28 2006,13:05:05)
;
_computing_data_reduction
;
        CrysAlis RED, Oxford Diffraction Ltd.,
        Version 1.171.31.5 (release 28-08-2006 CrysAlis171 .NET)
        (compiled Aug 28 2006,13:05:05)
;
_computing_structure_refinement 'SHELXL-97 (Sheldrick, 1997)'
_diffrn_detector_area_resol_mean 16.0009
_diffrn_measured_fraction_theta_full 0.993
_diffrn_measured_fraction_theta_max 0.939
_diffrn_measurement_device_type
;
 Oxford Diffraction Xcalibur diffractometer
;
_diffrn_measurement_method '\w scans'
_diffrn_orient_matrix_UB_11 -0.0175491947
_diffrn_orient_matrix_UB_12 -0.0384970678
_diffrn_orient_matrix_UB_13 0.006639106
_diffrn_orient_matrix_UB_21 0.0290790377
_diffrn_orient_matrix_UB_22 -0.0189430465
_diffrn_orient_matrix_UB_23 0.0153550202
_diffrn_orient_matrix_UB_31 -0.0058610976
_diffrn_orient_matrix_UB_32 0.0214942703
_diffrn_orient_matrix_UB_33 0.0253720174
_diffrn_radiation_monochromator graphite
_diffrn_radiation_type MoK\a
_diffrn_radiation_wavelength 0.71073
_diffrn_reflns_av_R_equivalents 0.0774
_diffrn_reflns_av_unetI/netI 0.1736
_diffrn_reflns_limit_h_max 29
_diffrn_reflns_limit_h_min -29
_diffrn_reflns_limit_k_max 20
_diffrn_reflns_limit_k_min -18
_diffrn_reflns_limit_l_max 32
_diffrn_reflns_limit_l_min -33
_diffrn_reflns_number 51366
_diffrn_reflns_theta_full 30.
_diffrn_reflns_theta_max 30.98
_diffrn_reflns_theta_min 2.4
_exptl_absorpt_coefficient_mu 2.145
_exptl_absorpt_correction_T_max 1
_exptl_absorpt_correction_T_min 0.81168
_exptl_absorpt_correction_type multi-scan
_exptl_absorpt_process_details
;
        CrysAlis RED, Oxford Diffraction Ltd.,
        Version 1.171.31.5 (release 28-08-2006 CrysAlis171 .NET)
        (compiled Aug 28 2006,13:05:05)
        Empirical absorption correction using spherical harmonics,
 implemented in SCALE3 ABSPACK scaling algorithm.
;
_exptl_crystal_colour black
_exptl_crystal_density_diffrn 1.502
_exptl_crystal_density_method 'not measured'
_exptl_crystal_description plate
_exptl_crystal_F_000 3284
_exptl_crystal_size_max 0.23
_exptl_crystal_size_mid 0.2
_exptl_crystal_size_min 0.1
_refine_diff_density_max 3.113
_refine_diff_density_min -2.242
_refine_diff_density_rms 0.164
_refine_ls_extinction_method none
_refine_ls_goodness_of_fit_ref 1.095
_refine_ls_hydrogen_treatment constr
_refine_ls_matrix_type full
_refine_ls_number_parameters 421
_refine_ls_number_reflns 10772
_refine_ls_number_restraints 24
_refine_ls_restrained_S_all 1.095
_refine_ls_R_factor_all 0.1392
_refine_ls_R_factor_gt 0.0749
_refine_ls_shift/su_max 0.022
_refine_ls_shift/su_mean 0.002
_refine_ls_structure_factor_coef Fsqd
_refine_ls_weighting_details 'calc w=1/[\s^2^(Fo^2^)+(0.0748P)^2^+42.5534P] where P=(Fo^2^+2Fc^2^)/3'
_refine_ls_weighting_scheme calc
_refine_ls_wR_factor_gt 0.191
_refine_ls_wR_factor_ref 0.2044
_reflns_number_gt 5503
_reflns_number_total 10772
_reflns_threshold_expression I>2sigma(I)
_cod_data_source_file om2007503_si_001.cif
_cod_data_source_block br1298
_cod_original_sg_symbol_Hall -c_2yc
_cod_database_code 4077855

loop_
_symmetry_equiv_pos_as_xyz
'x, y, z'
'x, -y, z+1/2'
'x+1/2, y+1/2, z'
'x+1/2, -y+1/2, z+1/2'
'-x, -y, -z'
'-x, y, -z-1/2'
'-x+1/2, -y+1/2, -z'
'-x+1/2, y+1/2, -z-1/2'

loop_
_atom_site_label
_atom_site_type_symbol
_atom_site_fract_x
_atom_site_fract_y
_atom_site_fract_z
_atom_site_U_iso_or_equiv
_atom_site_adp_type
_atom_site_occupancy
_atom_site_symmetry_multiplicity
_atom_site_calc_flag
_atom_site_refinement_flags
_atom_site_disorder_assembly
_atom_site_disorder_group
Ru Ru 0.70309(2) 0.50720(2) 0.353580(18) 0.02399(14) Uani 0.5 1 d P A .
Os Os 0.70309(2) 0.50720(2) 0.353580(18) 0.02399(14) Uani 0.5 1 d P A .
P1 P 0.74665(11) 0.40179(14) 0.41986(9) 0.0264(5) Uani 1 1 d . . .
C111 C 0.7687(5) 0.2886(6) 0.3975(3) 0.041(2) Uiso 0.5 1 d PD A 1
C112 C 0.8224(10) 0.2491(12) 0.4006(6) 0.031(5) Uiso 0.5 1 d PD A 1
H112 H 0.8593 0.2834 0.4172 0.037 Uiso 0.5 1 calc PR A 1
C113 C 0.8355(10) 0.1606(13) 0.3827(7) 0.025(4) Uiso 0.5 1 d PD A 1
H113 H 0.8787 0.1382 0.3872 0.03 Uiso 0.5 1 calc PR A 1
C114 C 0.7832(11) 0.1081(13) 0.3586(8) 0.034(4) Uiso 0.5 1 d PD A 1
H114 H 0.7908 0.0483 0.3466 0.041 Uiso 0.5 1 calc PR A 1
C115 C 0.7189(11) 0.1401(13) 0.3511(8) 0.039(5) Uiso 0.5 1 d PD A 1
H115 H 0.6831 0.1029 0.3355 0.047 Uiso 0.5 1 calc PR A 1
C116 C 0.7104(10) 0.2271(12) 0.3674(7) 0.027(4) Uiso 0.5 1 d PD A 1
H116 H 0.6678 0.2519 0.3604 0.032 Uiso 0.5 1 calc PR A 1
C131 C 0.7687(5) 0.2886(6) 0.3975(3) 0.041(2) Uiso 0.5 1 d PD A 2
C132 C 0.8414(10) 0.2699(12) 0.4103(6) 0.029(4) Uiso 0.5 1 d PD A 2
H132 H 0.8721 0.3136 0.4274 0.034 Uiso 0.5 1 calc PR A 2
C133 C 0.8593(11) 0.1843(13) 0.3949(7) 0.041(5) Uiso 0.5 1 d PD A 2
H133 H 0.904 0.168 0.4014 0.05 Uiso 0.5 1 calc PR A 2
C134 C 0.8129(11) 0.1218(14) 0.3703(8) 0.032(4) Uiso 0.5 1 d PD A 2
H134 H 0.8267 0.0631 0.3611 0.039 Uiso 0.5 1 calc PR A 2
C135 C 0.7492(11) 0.1416(12) 0.3590(7) 0.030(4) Uiso 0.5 1 d PD A 2
H135 H 0.7173 0.0997 0.3415 0.036 Uiso 0.5 1 calc PR A 2
C136 C 0.7327(10) 0.2341(13) 0.3758(7) 0.031(5) Uiso 0.5 1 d PD A 2
H136 H 0.6881 0.2504 0.3681 0.037 Uiso 0.5 1 calc PR A 2
C121 C 0.8186(5) 0.4343(6) 0.4691(4) 0.044(2) Uiso 0.5 1 d PD A 1
C122 C 0.8364(12) 0.3926(14) 0.5223(12) 0.025(6) Uiso 0.5 1 d PD A 1
H122 H 0.8066 0.3536 0.5364 0.03 Uiso 0.5 1 calc PR A 1
C123 C 0.8968(11) 0.4078(13) 0.5544(10) 0.050(6) Uiso 0.5 1 d PD A 1
H123 H 0.9103 0.3789 0.5903 0.06 Uiso 0.5 1 calc PR A 1
C124 C 0.9369(11) 0.4664(14) 0.5325(9) 0.058(6) Uiso 0.5 1 d PD A 1
H124 H 0.9782 0.4786 0.555 0.069 Uiso 0.5 1 calc PR A 1
C125 C 0.9222(11) 0.5072(13) 0.4822(9) 0.057(5) Uiso 0.5 1 d PD A 1
H125 H 0.9517 0.5502 0.4715 0.068 Uiso 0.5 1 calc PR A 1
C126 C 0.8646(8) 0.4888(11) 0.4446(8) 0.035(4) Uiso 0.5 1 d PD A 1
H126 H 0.8562 0.5102 0.4061 0.042 Uiso 0.5 1 calc PR A 1
C141 C 0.8186(5) 0.4343(6) 0.4691(4) 0.044(2) Uiso 0.5 1 d PD A 2
C142 C 0.840(2) 0.404(3) 0.524(2) 0.096(17) Uiso 0.5 1 d PD A 2
H142 H 0.8209 0.3495 0.5343 0.115 Uiso 0.5 1 calc PR A 2
C143 C 0.8846(11) 0.4391(15) 0.5642(11) 0.055(6) Uiso 0.5 1 d PD A 2
H143 H 0.8931 0.4106 0.6008 0.066 Uiso 0.5 1 calc PR A 2
C144 C 0.9192(10) 0.5159(14) 0.5556(10) 0.057(6) Uiso 0.5 1 d PD A 2
H144 H 0.9534 0.5394 0.5835 0.069 Uiso 0.5 1 calc PR A 2
C145 C 0.8999(11) 0.5550(15) 0.5033(10) 0.059(6) Uiso 0.5 1 d PD A 2
H145 H 0.9205 0.6096 0.4952 0.071 Uiso 0.5 1 calc PR A 2
C146 C 0.8525(7) 0.5204(10) 0.4618(7) 0.024(3) Uiso 0.5 1 d PD A 2
H146 H 0.841 0.5528 0.4268 0.029 Uiso 0.5 1 calc PR A 2
C10 C 0.6877(4) 0.3724(5) 0.4663(3) 0.0312(19) Uani 1 1 d . A .
H10A H 0.6598 0.3218 0.4492 0.037 Uiso 1 1 calc R . .
H10B H 0.7109 0.353 0.5044 0.037 Uiso 1 1 calc R . .
C20 C 0.6461(4) 0.4547(6) 0.4727(3) 0.0319(19) Uani 1 1 d . . .
H20A H 0.6723 0.5019 0.4958 0.038 Uiso 1 1 calc R A .
H20B H 0.6095 0.4378 0.492 0.038 Uiso 1 1 calc R . .
P2 P 0.61503(10) 0.49768(14) 0.39888(9) 0.0297(4) Uani 1 1 d . A .
C211 C 0.5517(4) 0.4163(6) 0.3753(4) 0.042(2) Uiso 0.5 1 d PD A 1
C212 C 0.5586(11) 0.3552(15) 0.3449(8) 0.044(7) Uiso 0.5 1 d PD A 1
H212 H 0.5967 0.3512 0.3283 0.053 Uiso 0.5 1 calc PR A 1
C213 C 0.5087(13) 0.2864(17) 0.3330(10) 0.062(7) Uiso 0.5 1 d PD A 1
H213 H 0.5144 0.2378 0.308 0.074 Uiso 0.5 1 calc PR A 1
C214 C 0.4580(12) 0.2892(19) 0.3548(11) 0.055(7) Uiso 0.5 1 d PD A 1
H214 H 0.4261 0.2429 0.347 0.067 Uiso 0.5 1 calc PR A 1
C215 C 0.4505(10) 0.3546(14) 0.3874(8) 0.040(5) Uiso 0.5 1 d PD A 1
H215 H 0.4122 0.3531 0.4037 0.048 Uiso 0.5 1 calc PR A 1
C216 C 0.4921(10) 0.4305(14) 0.4027(9) 0.040(5) Uiso 0.5 1 d PD A 1
H216 H 0.484 0.4805 0.4257 0.048 Uiso 0.5 1 calc PR A 1
C231 C 0.5517(4) 0.4163(6) 0.3753(4) 0.042(2) Uiso 0.5 1 d PD A 2
C232 C 0.5674(8) 0.3365(11) 0.3358(6) 0.020(4) Uiso 0.5 1 d PD A 2
H232 H 0.6061 0.3391 0.32 0.024 Uiso 0.5 1 calc PR A 2
C233 C 0.5270(8) 0.2636(11) 0.3235(7) 0.025(4) Uiso 0.5 1 d PD A 2
H233 H 0.5376 0.2163 0.2996 0.03 Uiso 0.5 1 calc PR A 2
C234 C 0.4720(10) 0.2591(13) 0.3455(8) 0.037(5) Uiso 0.5 1 d PD A 2
H234 H 0.4452 0.2074 0.3363 0.045 Uiso 0.5 1 calc PR A 2
C235 C 0.4529(9) 0.3189(14) 0.3780(9) 0.030(4) Uiso 0.5 1 d PD A 2
H235 H 0.4131 0.3123 0.3918 0.036 Uiso 0.5 1 calc PR A 2
C236 C 0.4949(8) 0.3981(12) 0.3930(7) 0.024(4) Uiso 0.5 1 d PD A 2
H236 H 0.4807 0.4412 0.4179 0.029 Uiso 0.5 1 calc PR A 2
C221 C 0.5723(4) 0.6022(6) 0.4086(4) 0.037(2) Uiso 0.5 1 d PD A 1
C222 C 0.5488(9) 0.6477(16) 0.3593(12) 0.029(6) Uiso 0.5 1 d PD A 1
H222 H 0.5474 0.6228 0.3221 0.035 Uiso 0.5 1 calc PR A 1
C223 C 0.5246(15) 0.744(3) 0.370(2) 0.064(15) Uiso 0.5 1 d PD A 1
H223 H 0.5074 0.7797 0.3377 0.076 Uiso 0.5 1 calc PR A 1
C224 C 0.5256(12) 0.7791(19) 0.4173(13) 0.073(8) Uiso 0.5 1 d PD A 1
H224 H 0.5107 0.8397 0.4189 0.088 Uiso 0.5 1 calc PR A 1
C225 C 0.5483(11) 0.7328(16) 0.4697(11) 0.069(7) Uiso 0.5 1 d PD A 1
H225 H 0.5454 0.7587 0.5059 0.083 Uiso 0.5 1 calc PR A 1
C226 C 0.5754(9) 0.6451(13) 0.4645(9) 0.040(5) Uiso 0.5 1 d PD A 1
H226 H 0.5959 0.6142 0.498 0.048 Uiso 0.5 1 calc PR A 1
C241 C 0.5723(4) 0.6022(6) 0.4086(4) 0.037(2) Uiso 0.5 1 d PD A 2
C242 C 0.5542(11) 0.6652(18) 0.3652(13) 0.046(9) Uiso 0.5 1 d PD A 2
H242 H 0.5697 0.6514 0.3309 0.055 Uiso 0.5 1 calc PR A 2
C243 C 0.5220(13) 0.735(3) 0.3626(17) 0.043(11) Uiso 0.5 1 d PD A 2
H243 H 0.5123 0.7725 0.3295 0.052 Uiso 0.5 1 calc PR A 2
C244 C 0.5005(10) 0.7545(14) 0.4167(9) 0.043(5) Uiso 0.5 1 d PD A 2
H244 H 0.4762 0.808 0.4201 0.051 Uiso 0.5 1 calc PR A 2
C245 C 0.5142(10) 0.6985(13) 0.4621(9) 0.050(5) Uiso 0.5 1 d PD A 2
H245 H 0.4997 0.7125 0.4969 0.06 Uiso 0.5 1 calc PR A 2
C246 C 0.5507(8) 0.6180(12) 0.4574(8) 0.032(4) Uiso 0.5 1 d PD A 2
H246 H 0.5593 0.5765 0.4884 0.039 Uiso 0.5 1 calc PR A 2
C1 C 0.7235(4) 0.6040(5) 0.4101(3) 0.0325(19) Uani 0.5 1 d P . .
N1 N 0.7235(4) 0.6040(5) 0.4101(3) 0.0325(19) Uani 0.5 1 d P . .
C2 C 0.7358(4) 0.6671(6) 0.4396(4) 0.037(2) Uani 1 1 d . A .
C3 C 0.7529(5) 0.7474(6) 0.4706(4) 0.044(2) Uani 1 1 d . . .
C31 C 0.7740(5) 0.8262(6) 0.4426(4) 0.037(2) Uani 1 1 d . A .
N31 N 0.7881(5) 0.8820(6) 0.4177(4) 0.059(2) Uani 1 1 d . . .
C101 C 0.7607(4) 0.5711(5) 0.2939(3) 0.0274(18) Uani 1 1 d . . .
C102 C 0.7646(4) 0.4765(5) 0.2862(3) 0.0310(19) Uani 1 1 d . A .
C103 C 0.6992(4) 0.4446(5) 0.2664(3) 0.0280(18) Uani 1 1 d . . .
C104 C 0.6569(4) 0.5214(5) 0.2611(3) 0.0254(17) Uani 1 1 d . A .
C105 C 0.6945(4) 0.5992(5) 0.2779(3) 0.0289(18) Uani 1 1 d . A .
C106 C 0.8196(5) 0.6327(6) 0.3095(4) 0.039(2) Uani 1 1 d . A .
H10C H 0.8574 0.5964 0.3262 0.059 Uiso 1 1 calc R . .
H10D H 0.8109 0.678 0.3374 0.059 Uiso 1 1 calc R . .
H10E H 0.8283 0.6633 0.2749 0.059 Uiso 1 1 calc R . .
C107 C 0.8227(4) 0.4205(6) 0.2903(4) 0.034(2) Uani 1 1 d . . .
H10F H 0.8331 0.4116 0.2519 0.051 Uiso 1 1 calc R A .
H10G H 0.8148 0.3615 0.3068 0.051 Uiso 1 1 calc R . .
H10H H 0.8591 0.4506 0.3148 0.051 Uiso 1 1 calc R . .
C108 C 0.6825(4) 0.3533(5) 0.2419(4) 0.033(2) Uani 1 1 d . A .
H10I H 0.641 0.3336 0.2516 0.049 Uiso 1 1 calc R . .
H10J H 0.7166 0.3102 0.2577 0.049 Uiso 1 1 calc R . .
H10K H 0.6788 0.3558 0.2001 0.049 Uiso 1 1 calc R . .
C109 C 0.5861(4) 0.5220(5) 0.2345(4) 0.035(2) Uani 1 1 d . . .
H10L H 0.5631 0.5668 0.254 0.052 Uiso 1 1 calc R A .
H10M H 0.5675 0.4618 0.2383 0.052 Uiso 1 1 calc R . .
H10N H 0.5814 0.5377 0.1938 0.052 Uiso 1 1 calc R . .
C100 C 0.6739(4) 0.6971(5) 0.2735(4) 0.0313(19) Uani 1 1 d . . .
H10O H 0.6797 0.7213 0.2362 0.047 Uiso 1 1 calc R A .
H10P H 0.7005 0.732 0.3042 0.047 Uiso 1 1 calc R . .
H10Q H 0.628 0.7018 0.2771 0.047 Uiso 1 1 calc R . .
P P 0 0.4995(5) 0.25 0.0839(16) Uani 1 2 d S . .
F1 F -0.0214(13) 0.5338(17) 0.3086(12) 0.123(11) Uani 0.5 1 d P . .
F2 F -0.0555(11) 0.5502(14) 0.2242(12) 0.115(9) Uani 0.5 1 d P . .
F3 F 0.0453(13) 0.5964(15) 0.2592(12) 0.121(9) Uani 0.5 1 d P . .
F4 F 0.0686(7) 0.460(2) 0.2885(7) 0.122(8) Uani 0.5 1 d P . .
F5 F -0.0392(7) 0.4135(12) 0.2558(11) 0.096(6) Uani 0.5 1 d P . .
F6 F 0.0184(8) 0.4731(18) 0.1908(9) 0.092(7) Uani 0.5 1 d P . .

loop_
_atom_site_aniso_label
_atom_site_aniso_U_11
_atom_site_aniso_U_22
_atom_site_aniso_U_33
_atom_site_aniso_U_23
_atom_site_aniso_U_13
_atom_site_aniso_U_12
Ru 0.0313(2) 0.01671(19) 0.0262(2) -0.00065(19) 0.01128(16) -0.0012(2)
Os 0.0313(2) 0.01671(19) 0.0262(2) -0.00065(19) 0.01128(16) -0.0012(2)
P1 0.0272(11) 0.0278(10) 0.0271(12) 0.0028(9) 0.0125(9) -0.0001(9)
C10 0.040(5) 0.031(4) 0.027(5) 0.009(3) 0.015(4) 0.000(4)
C20 0.035(5) 0.040(5) 0.021(4) 0.004(4) 0.005(4) -0.005(4)
P2 0.0312(11) 0.0344(11) 0.0252(10) 0.0062(10) 0.0100(8) 0.0040(10)
C1 0.038(5) 0.030(4) 0.033(5) 0.006(3) 0.017(4) 0.019(3)
N1 0.038(5) 0.030(4) 0.033(5) 0.006(3) 0.017(4) 0.019(3)
C2 0.031(5) 0.047(5) 0.036(5) -0.012(4) 0.015(4) 0.002(4)
C3 0.050(6) 0.037(5) 0.048(6) -0.009(4) 0.017(5) -0.001(4)
C31 0.046(6) 0.032(5) 0.034(5) -0.009(4) 0.006(4) -0.005(4)
N31 0.069(7) 0.057(6) 0.052(6) 0.007(5) 0.009(5) -0.014(5)
C101 0.030(5) 0.034(4) 0.022(4) 0.001(3) 0.014(4) -0.008(4)
C102 0.041(5) 0.029(4) 0.029(4) 0.004(3) 0.021(4) 0.001(4)
C103 0.033(5) 0.031(4) 0.023(4) 0.000(3) 0.011(4) -0.003(4)
C104 0.027(4) 0.028(4) 0.022(4) 0.001(3) 0.005(3) 0.001(3)
C105 0.043(5) 0.029(4) 0.016(4) 0.003(3) 0.009(4) -0.006(4)
C106 0.052(6) 0.035(5) 0.031(5) -0.003(4) 0.011(4) -0.015(4)
C107 0.031(5) 0.040(5) 0.034(5) -0.008(4) 0.013(4) 0.009(4)
C108 0.041(5) 0.029(4) 0.032(5) -0.005(4) 0.017(4) -0.005(4)
C109 0.027(4) 0.033(4) 0.041(5) 0.004(4) -0.001(4) -0.001(3)
C100 0.025(4) 0.033(4) 0.041(5) 0.006(4) 0.019(4) -0.002(3)
P 0.040(2) 0.137(5) 0.080(3) 0 0.026(2) 0
F1 0.101(16) 0.17(2) 0.114(18) 0.025(18) 0.056(13) 0.092(17)
F2 0.101(16) 0.064(13) 0.15(2) 0.039(14) -0.051(15) 0.001(13)
F3 0.135(18) 0.092(16) 0.14(2) 0.044(16) 0.034(16) 0.012(14)
F4 0.030(8) 0.28(3) 0.061(10) 0.044(14) 0.030(8) 0.051(12)
F5 0.023(8) 0.134(14) 0.142(17) 0.016(14) 0.048(10) 0.010(8)
F6 0.027(8) 0.19(2) 0.065(12) -0.015(16) 0.012(7) -0.032(12)

loop_
_atom_type_symbol
_atom_type_description
_atom_type_scat_dispersion_real
_atom_type_scat_dispersion_imag
_atom_type_scat_source
C C 0.0033 0.0016 'International Tables Vol C Tables 4.2.6.8 and 6.1.1.4'
H H 0 0 'International Tables Vol C Tables 4.2.6.8 and 6.1.1.4'
N N 0.0061 0.0033 'International Tables Vol C Tables 4.2.6.8 and 6.1.1.4'
F F 0.0171 0.0103 'International Tables Vol C Tables 4.2.6.8 and 6.1.1.4'
P P 0.1023 0.0942 'International Tables Vol C Tables 4.2.6.8 and 6.1.1.4'
Ru Ru -1.2594 0.8363 'International Tables Vol C Tables 4.2.6.8 and 6.1.1.4'
Os Os -1.2165 7.603 'International Tables Vol C Tables 4.2.6.8 and 6.1.1.4'

loop_
_geom_angle_atom_site_label_1
_geom_angle_atom_site_label_2
_geom_angle_atom_site_label_3
_geom_angle
_geom_angle_site_symmetry_1
_geom_angle_site_symmetry_3
C1 Ru C101 92.8(3) . .
C1 Ru C105 94.7(3) . .
C101 Ru C105 37.5(3) . .
C1 Ru C104 127.3(3) . .
C101 Ru C104 61.7(3) . .
C105 Ru C104 36.7(3) . .
C1 Ru C103 153.9(3) . .
C101 Ru C103 61.7(3) . .
C105 Ru C103 61.9(3) . .
C104 Ru C103 37.1(3) . .
C1 Ru C102 123.2(3) . .
C101 Ru C102 36.7(3) . .
C105 Ru C102 62.0(3) . .
C104 Ru C102 62.0(3) . .
C103 Ru C102 37.3(3) . .
C1 Ru P1 90.8(2) . .
C101 Ru P1 122.1(2) . .
C105 Ru P1 159.0(2) . .
C104 Ru P1 141.9(2) . .
C103 Ru P1 107.3(2) . .
C102 Ru P1 98.1(2) . .
C1 Ru P2 79.6(2) . .
C101 Ru P2 153.3(2) . .
C105 Ru P2 117.1(2) . .
C104 Ru P2 102.7(2) . .
C103 Ru P2 120.1(2) . .
C102 Ru P2 156.9(2) . .
P1 Ru P2 83.80(7) . .
C121 P1 C111 101.9(4) . .
C121 P1 C10 104.2(4) . .
C111 P1 C10 100.8(4) . .
C121 P1 Ru 116.8(3) . .
C111 P1 Ru 120.8(3) . .
C10 P1 Ru 110.1(3) . .
C112 C111 C116 111.6(14) . .
C112 C111 P1 132.3(12) . .
C116 C111 P1 116.0(9) . .
C111 C112 C113 129.0(19) . .
C111 C112 H112 115.5 . .
C113 C112 H112 115.5 . .
C114 C113 C112 117.5(17) . .
C114 C113 H113 121.3 . .
C112 C113 H113 121.3 . .
C113 C114 C115 122.2(19) . .
C113 C114 H114 118.9 . .
C115 C114 H114 118.9 . .
C116 C115 C114 117(2) . .
C116 C115 H115 121.6 . .
C114 C115 H115 121.6 . .
C115 C116 C111 122.6(18) . .
C115 C116 H116 118.7 . .
C111 C116 H116 118.7 . .
C133 C132 H132 122.6 . .
C132 C133 C134 121(2) . .
C132 C133 H133 119.5 . .
C134 C133 H133 119.5 . .
C135 C134 C133 122.2(19) . .
C135 C134 H134 118.9 . .
C133 C134 H134 118.9 . .
C134 C135 C136 114.6(18) . .
C134 C135 H135 122.7 . .
C136 C135 H135 122.7 . .
C135 C136 H136 116.7 . .
C122 C121 C126 121.1(15) . .
C122 C121 P1 121.9(12) . .
C126 C121 P1 115.2(9) . .
C123 C122 C121 120(2) . .
C123 C122 H122 119.9 . .
C121 C122 H122 119.9 . .
C124 C123 C122 117(2) . .
C124 C123 H123 121.4 . .
C122 C123 H123 121.4 . .
C125 C124 C123 125(2) . .
C125 C124 H124 117.6 . .
C123 C124 H124 117.6 . .
C124 C125 C126 122(2) . .
C124 C125 H125 119.1 . .
C126 C125 H125 119.1 . .
C125 C126 C121 114.2(16) . .
C125 C126 H126 122.9 . .
C121 C126 H126 122.9 . .
C143 C142 H142 115.4 . .
C142 C143 C144 123(3) . .
C142 C143 H143 118.7 . .
C144 C143 H143 118.7 . .
C145 C144 C143 114(2) . .
C145 C144 H144 123.1 . .
C143 C144 H144 123.1 . .
C144 C145 C146 124(2) . .
C144 C145 H145 118 . .
C146 C145 H145 118 . .
C145 C146 H146 118.7 . .
C20 C10 P1 109.1(5) . .
C20 C10 H10A 109.9 . .
P1 C10 H10A 109.9 . .
C20 C10 H10B 109.9 . .
P1 C10 H10B 109.9 . .
H10A C10 H10B 108.3 . .
C10 C20 P2 106.8(5) . .
C10 C20 H20A 110.4 . .
P2 C20 H20A 110.4 . .
C10 C20 H20B 110.4 . .
P2 C20 H20B 110.4 . .
H20A C20 H20B 108.6 . .
C211 P2 C221 104.8(4) . .
C211 P2 C20 100.4(4) . .
C221 P2 C20 105.5(4) . .
C211 P2 Ru 120.1(3) . .
C221 P2 Ru 117.4(3) . .
C20 P2 Ru 106.5(3) . .
C212 C211 C216 124.5(17) . .
C212 C211 P2 122.4(14) . .
C216 C211 P2 112.8(10) . .
C211 C212 C213 120(2) . .
C211 C212 H212 120.2 . .
C213 C212 H212 120.2 . .
C214 C213 C212 122(3) . .
C214 C213 H213 119.1 . .
C212 C213 H213 119.1 . .
C215 C214 C213 119(3) . .
C215 C214 H214 120.7 . .
C213 C214 H214 120.7 . .
C214 C215 C216 128(2) . .
C214 C215 H215 115.8 . .
C216 C215 H215 115.8 . .
C215 C216 C211 107.0(17) . .
C215 C216 H216 126.5 . .
C211 C216 H216 126.5 . .
C233 C232 H232 119.1 . .
C234 C233 C232 119.7(18) . .
C234 C233 H233 120.2 . .
C232 C233 H233 120.2 . .
C235 C234 C233 125(2) . .
C235 C234 H234 117.3 . .
C233 C234 H234 117.3 . .
C234 C235 C236 117.2(18) . .
C234 C235 H235 121.4 . .
C236 C235 H235 121.4 . .
C235 C236 H236 116.5 . .
C222 C221 C226 121.1(15) . .
C222 C221 P2 114.8(12) . .
C226 C221 P2 122.7(10) . .
C221 C222 C223 113(3) . .
C221 C222 H222 123.6 . .
C223 C222 H222 123.6 . .
C224 C223 C222 126(4) . .
C224 C223 H223 117 . .
C222 C223 H223 117 . .
C223 C224 C225 123(4) . .
C223 C224 H224 118.6 . .
C225 C224 H224 118.6 . .
C224 C225 C226 116(2) . .
C224 C225 H225 122.1 . .
C226 C225 H225 122.1 . .
C225 C226 C221 121.1(18) . .
C225 C226 H226 119.4 . .
C221 C226 H226 119.4 . .
C243 C242 H242 113.7 . .
C242 C243 C244 112(3) . .
C242 C243 H243 124.2 . .
C244 C243 H243 124.2 . .
C245 C244 C243 122(2) . .
C245 C244 H244 119.1 . .
C243 C244 H244 119.1 . .
C244 C245 C246 119.4(19) . .
C244 C245 H245 120.3 . .
C246 C245 H245 120.3 . .
C245 C246 H246 120.6 . .
C2 C1 Ru 173.7(7) . .
C1 C2 C3 174.2(10) . .
C2 C3 C3 119.9(11) . 7_666
C2 C3 C31 120.6(8) . .
C3 C3 C31 119.5(10) 7_666 .
N31 C31 C3 174.3(10) . .
C102 C101 C105 109.1(7) . .
C102 C101 C106 124.0(8) . .
C105 C101 C106 126.5(7) . .
C102 C101 Ru 73.3(4) . .
C105 C101 Ru 71.6(4) . .
C106 C101 Ru 127.1(5) . .
C101 C102 C103 106.9(7) . .
C101 C102 C107 128.2(8) . .
C103 C102 C107 124.5(7) . .
C101 C102 Ru 70.0(4) . .
C103 C102 Ru 70.8(4) . .
C107 C102 Ru 129.5(6) . .
C104 C103 C102 107.8(7) . .
C104 C103 C108 125.9(8) . .
C102 C103 C108 124.5(7) . .
C104 C103 Ru 71.2(4) . .
C102 C103 Ru 71.9(4) . .
C108 C103 Ru 134.5(6) . .
C105 C104 C103 108.5(7) . .
C105 C104 C109 124.9(7) . .
C103 C104 C109 126.1(7) . .
C105 C104 Ru 71.1(4) . .
C103 C104 Ru 71.7(4) . .
C109 C104 Ru 129.2(5) . .
C104 C105 C101 107.7(7) . .
C104 C105 C100 128.6(8) . .
C101 C105 C100 123.2(7) . .
C104 C105 Ru 72.2(4) . .
C101 C105 Ru 71.0(4) . .
C100 C105 Ru 128.5(5) . .
C101 C106 H10C 109.5 . .
C101 C106 H10D 109.5 . .
H10C C106 H10D 109.5 . .
C101 C106 H10E 109.5 . .
H10C C106 H10E 109.5 . .
H10D C106 H10E 109.5 . .
C102 C107 H10F 109.5 . .
C102 C107 H10G 109.5 . .
H10F C107 H10G 109.5 . .
C102 C107 H10H 109.5 . .
H10F C107 H10H 109.5 . .
H10G C107 H10H 109.5 . .
C103 C108 H10I 109.5 . .
C103 C108 H10J 109.5 . .
H10I C108 H10J 109.5 . .
C103 C108 H10K 109.5 . .
H10I C108 H10K 109.5 . .
H10J C108 H10K 109.5 . .
C104 C109 H10L 109.5 . .
C104 C109 H10M 109.5 . .
H10L C109 H10M 109.5 . .
C104 C109 H10N 109.5 . .
H10L C109 H10N 109.5 . .
H10M C109 H10N 109.5 . .
C105 C100 H10O 109.5 . .
C105 C100 H10P 109.5 . .
H10O C100 H10P 109.5 . .
C105 C100 H10Q 109.5 . .
H10O C100 H10Q 109.5 . .
H10P C100 H10Q 109.5 . .
F2 P F5 93.8(10) . .
F2 P F6 93.2(15) . .
F5 P F6 95.4(14) . .
F2 P F1 82.9(15) . .
F5 P F1 87.1(12) . .
F6 P F1 175.5(15) . .
F2 P F4 167.6(18) . .
F5 P F4 94.9(15) . .
F6 P F4 94.7(9) . .
F1 P F4 88.8(10) . .
F2 P F3 90.3(14) . .
F5 P F3 167.6(13) . .
F6 P F3 96.0(12) . .
F1 P F3 81.9(16) . .
F4 P F3 79.4(12) . .

loop_
_geom_bond_atom_site_label_1
_geom_bond_atom_site_label_2
_geom_bond_distance
_geom_bond_site_symmetry_2
Ru C1 1.954(8) .
Ru C101 2.223(7) .
Ru C105 2.231(7) .
Ru C104 2.244(8) .
Ru C103 2.251(8) .
Ru C102 2.266(7) .
Ru P1 2.283(2) .
Ru P2 2.293(2) .
P1 C121 1.798(10) .
P1 C111 1.836(9) .
P1 C10 1.843(8) .
C111 C112 1.25(2) .
C111 C116 1.59(2) .
C112 C113 1.41(3) .
C112 H112 0.95 .
C113 C114 1.38(3) .
C113 H113 0.95 .
C114 C115 1.41(3) .
C114 H114 0.95 .
C115 C116 1.36(3) .
C115 H115 0.95 .
C116 H116 0.95 .
C132 C133 1.38(3) .
C132 H132 0.95 .
C133 C134 1.39(3) .
C133 H133 0.95 .
C134 C135 1.34(3) .
C134 H134 0.95 .
C135 C136 1.48(3) .
C135 H135 0.95 .
C136 H136 0.95 .
C121 C122 1.39(3) .
C121 C126 1.452(19) .
C122 C123 1.37(4) .
C122 H122 0.95 .
C123 C124 1.37(3) .
C123 H123 0.95 .
C124 C125 1.32(3) .
C124 H124 0.95 .
C125 C126 1.39(3) .
C125 H125 0.95 .
C126 H126 0.95 .
C142 C143 1.31(5) .
C142 H142 0.95 .
C143 C144 1.38(3) .
C143 H143 0.95 .
C144 C145 1.36(3) .
C144 H144 0.95 .
C145 C146 1.37(3) .
C145 H145 0.95 .
C146 H146 0.95 .
C10 C20 1.516(11) .
C10 H10A 0.99 .
C10 H10B 0.99 .
C20 P2 1.867(8) .
C20 H20A 0.99 .
C20 H20B 0.99 .
P2 C211 1.803(10) .
P2 C221 1.817(9) .
C211 C212 1.18(2) .
C211 C216 1.52(2) .
C212 C213 1.45(3) .
C212 H212 0.95 .
C213 C214 1.26(3) .
C213 H213 0.95 .
C214 C215 1.26(3) .
C214 H214 0.95 .
C215 C216 1.42(3) .
C215 H215 0.95 .
C216 H216 0.95 .
C232 C233 1.37(2) .
C232 H232 0.95 .
C233 C234 1.34(3) .
C233 H233 0.95 .
C234 C235 1.28(3) .
C234 H234 0.95 .
C235 C236 1.47(3) .
C235 H235 0.95 .
C236 H236 0.95 .
C221 C222 1.36(3) .
C221 C226 1.46(2) .
C222 C223 1.55(5) .
C222 H222 0.95 .
C223 C224 1.22(5) .
C223 H223 0.95 .
C224 C225 1.42(3) .
C224 H224 0.95 .
C225 C226 1.43(3) .
C225 H225 0.95 .
C226 H226 0.95 .
C242 C243 1.23(5) .
C242 H242 0.95 .
C243 C244 1.46(4) .
C243 H243 0.95 .
C244 C245 1.35(3) .
C244 H244 0.95 .
C245 C246 1.43(3) .
C245 H245 0.95 .
C246 H246 0.95 .
C1 C2 1.165(11) .
C2 C3 1.408(12) .
C3 C3 1.424(18) 7_666
C3 C31 1.444(13) .
C31 N31 1.086(11) .
C101 C102 1.414(11) .
C101 C105 1.431(11) .
C101 C106 1.522(11) .
C102 C103 1.444(12) .
C102 C107 1.458(11) .
C103 C104 1.430(11) .
C103 C108 1.485(10) .
C104 C105 1.409(10) .
C104 C109 1.503(11) .
C105 C100 1.506(11) .
C106 H10C 0.98 .
C106 H10D 0.98 .
C106 H10E 0.98 .
C107 H10F 0.98 .
C107 H10G 0.98 .
C107 H10H 0.98 .
C108 H10I 0.98 .
C108 H10J 0.98 .
C108 H10K 0.98 .
C109 H10L 0.98 .
C109 H10M 0.98 .
C109 H10N 0.98 .
C100 H10O 0.98 .
C100 H10P 0.98 .
C100 H10Q 0.98 .
P F2 1.43(2) .
P F5 1.529(17) .
P F6 1.57(2) .
P F1 1.61(2) .
P F4 1.662(15) .
P F3 1.71(3) .
